data_8101343
loop_
_publ_author_name
'Avery, T. D.'
'Fallon, G. D.'
'Taylor, D. K.'
'Tiekink, E. R. T.'

_publ_section_title
;
Crystal structure of tert-butyl 2-(2-oxo-2-phenylethyl)-3-phenyl-cyclopropane 
carboxylate, C~22~H~24~O~3~
;
_journal_issue 4
_journal_name_full 'Zeitschrift f\"ur Kristallographie - New Crystal Structures'
_journal_page_first 544
_journal_page_last 546
_journal_volume 215
_journal_year 2000
_chemical_formula_sum 'C22 H24 O3'
_chemical_formula_weight 336.43
_space_group_IT_number 2
_symmetry_cell_setting triclinic
_symmetry_Int_Tables_number 2
_symmetry_space_group_name_Hall '-P 1'
_symmetry_space_group_name_H-M 'P -1'
_cell_angle_alpha 98.598(2)
_cell_angle_beta 97.471(3)
_cell_angle_gamma 96.224(3)
_cell_formula_units_Z 4
_cell_length_a 6.0591(3)
_cell_length_b 15.2931(9)
_cell_length_c 20.501(1)
_cell_measurement_temperature 173
_cell_volume 1846.5(2)
_diffrn_ambient_temperature 173
_exptl_crystal_density_diffrn 1.210
_cod_original_formula_sum 'C22 H24 O3 '
_cod_database_code 8101343

loop_
_symmetry_equiv_pos_as_xyz
'  +x,  +y,  +z'
'  -x,  -y,  -z'

loop_
_atom_site_aniso_label
_atom_site_aniso_U_11
_atom_site_aniso_U_22
_atom_site_aniso_U_33
_atom_site_aniso_U_12
_atom_site_aniso_U_13
_atom_site_aniso_U_23
O(11a) 0.0452(9) 0.0347(10) 0.0316(9) 0.0162(8) 0.0051(7) -0.0020(7)
O(11b) 0.0361(8) 0.0314(9) 0.0313(9) 0.0077(7) 0.0066(7) -0.0050(7)
O(12a) 0.0318(8) 0.0268(9) 0.0300(9) 0.0041(7) -0.0018(7) -0.0017(7)
O(12b) 0.0279(8) 0.0246(8) 0.0252(8) 0.0024(7) -0.0006(7) -0.0014(7)
O(22a) 0.0396(9) 0.0365(10) 0.0510(10) 0.0106(8) 0.0102(8) 0.0019(8)
O(22b) 0.0364(8) 0.0278(9) 0.0522(10) 0.0050(7) 0.0128(8) -0.0021(8)
C(1a) 0.0338(12) 0.0240(13) 0.0276(13) 0.0095(10) 0.0040(10) 0.0015(11)
C(1b) 0.0333(12) 0.0205(12) 0.0258(13) 0.0040(10) 0.0036(10) -0.0013(10)
C(2a) 0.0362(12) 0.030(1) 0.0267(13) 0.0078(11) 0.0057(11) 0.0011(11)
C(2b) 0.0317(12) 0.0237(13) 0.0243(12) 0.0034(10) 0.0028(10) -0.0011(10)
C(3a) 0.0296(12) 0.030(1) 0.0289(13) 0.0082(11) 0.0039(11) -0.0017(11)
C(3b) 0.0282(11) 0.0244(13) 0.0268(12) 0.0053(10) 0.0070(10) -0.0001(10)
C(11a) 0.0288(12) 0.030(1) 0.029(1) 0.0036(11) 0.0041(11) 0.0046(11)
C(11b) 0.0279(12) 0.0216(13) 0.0297(13) -0.0019(11) 0.0064(11) 0.0044(11)
C(13a) 0.0287(11) 0.028(1) 0.0235(13) -0.0024(10) -0.0041(10) -0.0023(11)
C(13b) 0.0280(11) 0.033(1) 0.0217(12) -0.0012(11) -0.0008(10) -0.0024(10)
C(14a) 0.0444(13) 0.033(2) 0.039(1) -0.0047(11) -0.0014(11) -0.0003(11)
C(14b) 0.0435(13) 0.045(2) 0.0282(13) 0.0017(12) 0.0049(11) 0.0037(11)
C(15a) 0.0378(12) 0.039(2) 0.037(1) 0.0020(12) 0.0002(11) 0.0023(12)
C(15b) 0.0345(12) 0.041(2) 0.037(1) 0.0043(11) -0.0027(11) 0.0049(12)
C(16a) 0.0386(12) 0.037(2) 0.0326(13) -0.0013(11) 0.0005(11) 0.0013(11)
C(16b) 0.0369(12) 0.031(1) 0.039(1) -0.0040(11) 0.0017(11) -0.0042(11)
C(21a) 0.0369(12) 0.035(2) 0.0267(13) 0.0037(11) 0.0042(11) 0.0020(11)
C(21b) 0.0337(12) 0.0233(13) 0.0306(13) 0.0013(10) 0.0028(10) 0.0030(10)
C(22a) 0.0384(13) 0.035(2) 0.0229(13) 0.0068(12) 0.0091(11) 0.0062(11)
C(22b) 0.0325(12) 0.0252(13) 0.0248(12) 0.0054(11) 0.0062(10) 0.0075(10)
C(23a) 0.0372(13) 0.026(1) 0.0251(13) 0.0038(11) 0.0082(11) 0.0029(11)
C(23b) 0.0284(11) 0.0218(13) 0.0223(12) 0.0031(10) -0.0003(10) 0.0050(10)
C(24a) 0.0343(13) 0.034(2) 0.036(1) 0.0082(11) 0.0115(11) 0.0093(11)
C(24b) 0.0290(12) 0.030(1) 0.0288(13) 0.0064(11) 0.0003(10) 0.0015(11)
C(25a) 0.0386(13) 0.037(2) 0.035(1) -0.0027(12) 0.0074(11) 0.0050(12)
C(25b) 0.0287(11) 0.032(1) 0.039(1) -0.0031(11) 0.0024(11) 0.0046(11)
C(26a) 0.051(2) 0.027(1) 0.038(2) -0.0002(13) 0.0143(13) 0.0039(11)
C(26b) 0.0356(12) 0.0231(13) 0.0333(13) -0.0028(11) -0.0000(11) -0.0035(11)
C(27a) 0.046(1) 0.032(2) 0.036(1) 0.0095(12) 0.0094(12) 0.0062(12)
C(27b) 0.0430(13) 0.027(1) 0.0300(13) 0.0071(11) 0.0070(11) -0.0017(11)
C(28a) 0.0362(12) 0.032(2) 0.0303(13) 0.0032(12) 0.0047(11) 0.0051(11)
C(28b) 0.0316(11) 0.027(1) 0.0274(13) 0.0018(10) 0.0053(10) 0.0035(11)
C(31a) 0.0289(12) 0.031(1) 0.0248(12) 0.0053(11) 0.0009(10) 0.0050(11)
C(31b) 0.0301(12) 0.0244(13) 0.0200(12) 0.0011(10) 0.0061(10) 0.0018(10)
C(32a) 0.0363(13) 0.045(2) 0.031(1) 0.0087(12) 0.0057(11) 0.0027(12)
C(32b) 0.0374(12) 0.030(1) 0.036(1) 0.0071(12) -0.0077(11) -0.0014(12)
C(33a) 0.0354(13) 0.049(2) 0.041(2) -0.0067(12) 0.0094(12) 0.0071(13)
C(33b) 0.053(2) 0.026(1) 0.043(2) 0.0087(12) -0.0042(13) -0.0029(12)
C(34a) 0.047(1) 0.034(2) 0.033(1) -0.0052(12) -0.0010(12) 0.0013(11)
C(34b) 0.050(2) 0.025(1) 0.033(1) -0.0033(12) -0.0029(12) -0.0060(11)
C(35a) 0.0449(13) 0.033(2) 0.032(1) 0.0048(12) 0.0062(11) -0.0036(11)
C(35b) 0.0323(12) 0.034(2) 0.0340(13) 0.0017(11) 0.0007(11) -0.0004(12)
C(36a) 0.0325(12) 0.034(2) 0.0297(13) 0.0020(11) 0.0026(11) 0.0036(11)
C(36b) 0.0324(12) 0.0228(13) 0.0298(13) 0.0044(10) 0.0035(11) -0.0010(11)

loop_
_atom_site_label
_atom_site_fract_x
_atom_site_fract_y
_atom_site_fract_z
_atom_site_U_iso_or_equiv
_atom_site_thermal_displace_type
_atom_site_calc_flag
_atom_site_calc_attached_atom
_atom_site_Wyckoff_symbol
_atom_site_symmetry_multiplicity
O(11a) -0.2785(2) -0.47050(9) 0.28856(6) 0.0372(5) Uani ? ? i 2
O(11b) -0.3424(2) 0.04664(9) -0.21917(6) 0.0336(4) Uani ? ? i 2
O(12a) -0.5357(2) -0.37305(8) 0.28155(6) 0.0307(4) Uani ? ? i 2
O(12b) -0.6016(2) 0.14290(8) -0.21135(6) 0.0270(4) Uani ? ? i 2
O(22a) -0.6793(2) -0.50791(9) 0.40593(7) 0.0422(5) Uani ? ? i 2
O(22b) -0.6941(2) 0.00030(9) -0.07775(7) 0.0391(5) Uani ? ? i 2
C(1a) -0.3078(3) -0.35978(13) 0.38190(10) 0.0284(6) Uani ? ? i 2
C(1b) -0.3323(3) 0.15120(13) -0.11896(10) 0.0271(6) Uani ? ? i 2
C(2a) -0.2656(3) -0.40891(13) 0.43984(10) 0.0310(7) Uani ? ? i 2
C(2b) -0.2725(3) 0.09300(13) -0.06711(9) 0.0273(6) Uani ? ? i 2
C(3a) -0.0743(3) -0.35242(13) 0.42131(9) 0.0298(6) Uani ? ? i 2
C(3b) -0.0907(3) 0.14899(13) -0.09089(9) 0.0265(6) Uani ? ? i 2
C(11a) -0.3671(3) -0.4084(1) 0.31287(10) 0.0294(7) Uani ? ? i 2
C(11b) -0.4201(3) 0.10681(13) -0.18824(10) 0.0266(6) Uani ? ? i 2
C(13a) -0.6469(3) -0.41196(13) 0.21306(9) 0.0287(6) Uani ? ? i 2
C(13b) -0.7284(3) 0.10781(13) -0.27842(9) 0.0291(6) Uani ? ? i 2
C(14a) -0.7457(3) -0.5076(1) 0.21141(10) 0.0407(7) Uani ? ? i 2
C(14b) -0.5789(3) 0.1179(1) -0.33158(10) 0.0396(7) Uani ? ? i 2
C(15a) -0.8316(3) -0.3549(1) 0.20295(10) 0.0390(7) Uani ? ? i 2
C(15b) -0.9086(3) 0.1690(1) -0.28326(10) 0.0386(7) Uani ? ? i 2
C(16a) -0.4833(3) -0.40258(13) 0.16416(10) 0.0374(7) Uani ? ? i 2
C(16b) -0.8302(3) 0.0121(1) -0.28087(10) 0.0378(7) Uani ? ? i 2
C(21a) -0.2844(3) -0.5088(1) 0.42791(9) 0.0333(7) Uani ? ? i 2
C(21b) -0.3078(3) -0.00678(13) -0.08508(9) 0.0297(6) Uani ? ? i 2
C(22a) -0.5242(3) -0.5524(1) 0.40411(9) 0.0313(7) Uani ? ? i 2
C(22b) -0.5533(3) -0.04485(13) -0.09721(9) 0.0268(6) Uani ? ? i 2
C(23a) -0.5678(3) -0.65030(13) 0.37851(9) 0.0292(7) Uani ? ? i 2
C(23b) -0.6235(3) -0.13897(12) -0.13165(9) 0.0244(6) Uani ? ? i 2
C(24a) -0.7805(3) -0.6867(1) 0.34499(10) 0.0333(7) Uani ? ? i 2
C(24b) -0.8332(3) -0.18154(13) -0.12483(9) 0.0299(6) Uani ? ? i 2
C(25a) -0.8260(3) -0.7770(2) 0.31970(10) 0.0373(7) Uani ? ? i 2
C(25b) -0.9045(3) -0.2685(1) -0.15477(10) 0.0342(7) Uani ? ? i 2
C(26a) -0.6611(4) -0.8317(1) 0.32768(10) 0.0386(7) Uani ? ? i 2
C(26b) -0.7698(3) -0.31453(13) -0.19378(10) 0.0325(6) Uani ? ? i 2
C(27a) -0.4498(4) -0.7966(1) 0.36137(10) 0.0373(7) Uani ? ? i 2
C(27b) -0.5641(3) -0.2728(1) -0.20157(10) 0.0336(7) Uani ? ? i 2
C(28a) -0.4039(3) -0.7060(1) 0.38652(10) 0.0330(7) Uani ? ? i 2
C(28b) -0.4905(3) -0.18591(13) -0.17051(9) 0.0290(6) Uani ? ? i 2
C(31a) 0.0198(3) -0.26228(13) 0.45860(9) 0.0283(6) Uani ? ? i 2
C(31b) 0.0478(3) 0.22733(13) -0.04560(9) 0.0250(6) Uani ? ? i 2
C(32a) 0.2251(3) -0.2220(2) 0.44817(10) 0.0375(7) Uani ? ? i 2
C(32b) -0.0294(3) 0.3087(1) -0.02902(10) 0.0361(7) Uani ? ? i 2
C(33a) 0.3083(3) -0.1356(2) 0.47738(11) 0.0421(7) Uani ? ? i 2
C(33b) 0.1070(4) 0.3784(1) 0.01357(11) 0.0422(7) Uani ? ? i 2
C(34a) 0.1860(4) -0.0865(1) 0.51787(10) 0.0402(7) Uani ? ? i 2
C(34b) 0.3224(4) 0.3679(1) 0.03948(10) 0.0385(7) Uani ? ? i 2
C(35a) -0.0181(3) -0.1255(1) 0.52974(10) 0.0375(7) Uani ? ? i 2
C(35b) 0.3993(3) 0.2875(1) 0.02405(10) 0.0345(7) Uani ? ? i 2
C(36a) -0.0993(3) -0.2122(1) 0.50125(10) 0.0328(7) Uani ? ? i 2
C(36b) 0.2626(3) 0.21776(13) -0.01798(10) 0.0290(6) Uani ? ? i 2
H(1a) -0.3821 -0.3087 0.3911 0.034 Uiso ? ? i 2
H(1b) -0.3946 0.2035 -0.1036 0.033 Uiso ? ? i 2
H(2a) -0.3192 -0.3839 0.4791 0.037 Uiso ? ? i 2
H(2b) -0.3015 0.1152 -0.0237 0.033 Uiso ? ? i 2
H(3a) 0.0288 -0.3843 0.3994 0.036 Uiso ? ? i 2
H(3b) -0.0095 0.1163 -0.1206 0.032 Uiso ? ? i 2
H(14a) -0.6318 -0.5399 0.2282 0.049 Uiso ? ? i 2
H(14b) -0.8052 -0.5340 0.1668 0.049 Uiso ? ? i 2
H(14c) -0.8621 -0.5088 0.2383 0.049 Uiso ? ? i 2
H(14d) -0.6616 0.0940 -0.3743 0.048 Uiso ? ? i 2
H(14e) -0.5282 0.1793 -0.3300 0.048 Uiso ? ? i 2
H(14f) -0.4533 0.0867 -0.3237 0.048 Uiso ? ? i 2
H(15a) -0.7729 -0.2939 0.2176 0.047 Uiso ? ? i 2
H(15b) -0.8919 -0.3637 0.1570 0.047 Uiso ? ? i 2
H(15c) -0.9466 -0.3710 0.2280 0.047 Uiso ? ? i 2
H(15d) -0.8429 0.2266 -0.2881 0.046 Uiso ? ? i 2
H(15e) -1.0191 0.1455 -0.3209 0.046 Uiso ? ? i 2
H(15f) -0.9768 0.1734 -0.2439 0.046 Uiso ? ? i 2
H(16a) -0.3751 -0.4424 0.1698 0.045 Uiso ? ? i 2
H(16b) -0.4098 -0.3431 0.1719 0.045 Uiso ? ? i 2
H(16c) -0.5620 -0.4164 0.1199 0.045 Uiso ? ? i 2
H(16d) -0.7147 -0.0252 -0.2803 0.045 Uiso ? ? i 2
H(16e) -0.9347 -0.0066 -0.3206 0.045 Uiso ? ? i 2
H(16f) -0.9050 0.0082 -0.2432 0.045 Uiso ? ? i 2
H(21a) -0.1943 -0.5271 0.3950 0.040 Uiso ? ? i 2
H(21b) -0.2311 -0.5280 0.4684 0.040 Uiso ? ? i 2
H(21c) -0.2448 -0.0233 -0.1245 0.036 Uiso ? ? i 2
H(21d) -0.2336 -0.0311 -0.0496 0.036 Uiso ? ? i 2
H(24a) -0.8948 -0.6494 0.3395 0.040 Uiso ? ? i 2
H(24b) -0.9280 -0.1500 -0.0992 0.036 Uiso ? ? i 2
H(25a) -0.9712 -0.8013 0.2968 0.045 Uiso ? ? i 2
H(25b) -1.0459 -0.2970 -0.1487 0.041 Uiso ? ? i 2
H(26a) -0.6927 -0.8935 0.3100 0.046 Uiso ? ? i 2
H(26b) -0.8192 -0.3743 -0.2149 0.039 Uiso ? ? i 2
H(27a) -0.3366 -0.8343 0.3673 0.045 Uiso ? ? i 2
H(27b) -0.4719 -0.3040 -0.2285 0.040 Uiso ? ? i 2
H(28a) -0.2586 -0.6820 0.4095 0.040 Uiso ? ? i 2
H(28b) -0.3475 -0.1582 -0.1759 0.035 Uiso ? ? i 2
H(32a) 0.3111 -0.2548 0.4201 0.045 Uiso ? ? i 2
H(32b) -0.1770 0.3168 -0.0470 0.043 Uiso ? ? i 2
H(33b) 0.0518 0.4336 0.0249 0.051 Uiso ? ? i 2
H(33a) 0.4503 -0.1099 0.4696 0.051 Uiso ? ? i 2
H(34a) 0.2413 -0.0265 0.5374 0.048 Uiso ? ? i 2
H(34b) 0.4167 0.4161 0.0678 0.046 Uiso ? ? i 2
H(35a) -0.1031 -0.0923 0.5578 0.045 Uiso ? ? i 2
H(35b) 0.5468 0.2796 0.0422 0.041 Uiso ? ? i 2
H(36a) -0.2385 -0.2384 0.5107 0.039 Uiso ? ? i 2
H(36b) 0.3175 0.1622 -0.0281 0.035 Uiso ? ? i 2

loop_
_geom_bond_atom_site_label_1
_geom_bond_atom_site_label_2
_geom_bond_distance
_geom_bond_site_symmetry_1
_geom_bond_site_symmetry_2
_geom_bond_publ_flag
O11b C11b 1.211(3) . . ?
O11a C11a 1.215(3) . . ?
O12b C11b 1.346(3) . . ?
O12b C13b 1.478(3) . . ?
O12a C11a 1.343(3) . . ?
O12a C13a 1.482(3) . . ?
O22a C22a 1.220(3) . . ?
O22b C22b 1.224(3) . . ?
C1b C2b 1.519(4) . . ?
C1b C3b 1.508(4) . . ?
C1b C11b 1.483(4) . . ?
C1b H1b 0.95 . . no
C1a C2a 1.507(4) . . ?
C1a C3a 1.520(4) . . ?
C1a C11a 1.477(4) . . ?
C1a H1a 0.95 . . no
C2b C3b 1.498(3) . . ?
C2b C21b 1.500(4) . . ?
C2b H2b 0.95 . . no
C2a C3a 1.493(4) . . ?
C2a C21a 1.501(4) . . ?
C2a H2a 0.95 . . no
C3a C31a 1.487(4) . . ?
C3a H3a 0.95 . . no
C3b C31b 1.500(4) . . ?
C3b H3b 0.95 . . no
C13a C14a 1.512(4) . . ?
C13a C15a 1.504(4) . . ?
C13a C16a 1.510(3) . . ?
C13b C14b 1.520(3) . . ?
C13b C15b 1.517(4) . . ?
C13b C16b 1.516(4) . . ?
C14b H14d 0.95 . . no
C14b H14e 0.95 . . no
C14b H14f 0.95 . . no
C14a H14a 0.95 . . no
C14a H14b 0.95 . . no
C14a H14c 0.95 . . no
C15a H15a 0.95 . . no
C15a H15b 0.95 . . no
C15a H15c 0.95 . . no
C15b H15d 0.95 . . no
C15b H15e 0.95 . . no
C15b H15f 0.95 . . no
C16a H16a 0.95 . . no
C16a H16b 0.95 . . no
C16a H16c 0.95 . . no
C16b H16d 0.95 . . no
C16b H16e 0.95 . . no
C16b H16f 0.95 . . no
C21b C22b 1.512(4) . . ?
C21b H21c 0.95 . . no
C21b H21d 0.95 . . no
C21a C22a 1.517(4) . . ?
C21a H21b 0.95 . . no
C21a H21a 0.95 . . no
C22a C23a 1.493(4) . . ?
C22b C23b 1.496(3) . . ?
C23b C24b 1.397(3) . . ?
C23b C28b 1.386(3) . . ?
C23a C24a 1.394(4) . . ?
C23a C28a 1.387(4) . . ?
C24b C25b 1.377(4) . . ?
C24b H24b 0.95 . . no
C24a C25a 1.385(4) . . ?
C24a H24a 0.95 . . no
C25a C26a 1.380(4) . . ?
C25a H25a 0.95 . . no
C25b C26b 1.388(3) . . ?
C25b H25b 0.95 . . no
C26a C27a 1.384(4) . . ?
C26a H26a 0.95 . . no
C26b C27b 1.377(3) . . ?
C26b H26b 0.95 . . no
C27b C28b 1.384(4) . . ?
C27b H27b 0.95 . . no
C27a C28a 1.388(4) . . ?
C27a H27a 0.95 . . no
C28b H28b 0.95 . . no
C28a H28a 0.95 . . no
C31a C32a 1.384(4) . . ?
C31a C36a 1.399(3) . . ?
C31b C32b 1.387(4) . . ?
C31b C36b 1.382(4) . . ?
C32a C33a 1.378(4) . . ?
C32a H32a 0.95 . . no
C32b C33b 1.387(4) . . ?
C32b H32b 0.95 . . no
C33a C34a 1.377(4) . . ?
C33a H33a 0.95 . . no
C33b C34b 1.379(4) . . ?
C33b H33b 0.95 . . no
C34b C35b 1.370(4) . . ?
C34b H34b 0.95 . . no
C34a C35a 1.381(4) . . ?
C34a H34a 0.95 . . no
C35b C36b 1.383(4) . . ?
C35b H35b 0.95 . . no
C35a C36a 1.375(4) . . ?
C35a H35a 0.95 . . no
C36b H36b 0.95 . . no
C36a H36a 0.95 . . no
